data_7708817
loop_
_publ_author_name
'Wieczorek, Anna'
'Kowalczyk, Karolina'
'Blauz, Andrzej'
'Makal, Anna'
'Pawl\;edzio, Sylwia'
'Eurtivong, Chatchakorn'
'Arabshahi, John'
'Reynisson, Johannes'
'Hartinger, Christian'
'Rychlik, Blazej'
'Plazuk, Damian'

_publ_section_title
;
 Impact Of The Ferrocenyl Group On Cytotoxicity And KSP Inhibitory
 Activity Of Ferrocenyl Monastrol Conjugates
;
_journal_name_full 'Dalton Transactions'
_journal_paper_doi 10.1039/D1DT03553C
_journal_year 2021
_chemical_formula_moiety 'C18 H20 Fe N2 O2 S'
_chemical_formula_sum 'C18 H20 Fe N2 O2 S'
_chemical_formula_weight 384.27
_space_group_crystal_system monoclinic
_space_group_IT_number 15
_space_group_name_Hall '-C 2yc'
_space_group_name_H-M_alt 'C 1 2/c 1'
_atom_sites_solution_hydrogens mixed
_atom_sites_solution_primary direct
_audit_creation_date 2018-10-01
_audit_creation_method
;
Olex2 1.2
(compiled 2018.05.29 svn.r3508 for OlexSys, GUI svn.r5506)
;
_audit_update_record
;
2020-06-19 deposited with the CCDC.	2021-11-11 downloaded from the CCDC.
;
_cell_angle_alpha 90
_cell_angle_beta 97.4762(11)
_cell_angle_gamma 90
_cell_formula_units_Z 8
_cell_length_a 18.7579(2)
_cell_length_b 7.28947(8)
_cell_length_c 24.6904(3)
_cell_measurement_reflns_used 8587
_cell_measurement_temperature 100(2)
_cell_measurement_theta_max 71.2500
_cell_measurement_theta_min 3.6030
_cell_volume 3347.35(7)
_computing_cell_refinement
;
CrysAlisPro, Agilent Technologies,
Version 1.171.37.33 (release 27-03-2014 CrysAlis171 .NET)
(compiled Mar 27 2014,17:12:48)
;
_computing_data_collection
;
CrysAlisPro, Agilent Technologies,
Version 1.171.37.33 (release 27-03-2014 CrysAlis171 .NET)
(compiled Mar 27 2014,17:12:48)
;
_computing_data_reduction
;
CrysAlisPro, Agilent Technologies,
Version 1.171.37.33 (release 27-03-2014 CrysAlis171 .NET)
(compiled Mar 27 2014,17:12:48)
;
_computing_molecular_graphics 'Olex2 (Dolomanov et al., 2009)'
_computing_publication_material 'Olex2 (Dolomanov et al., 2009)'
_computing_structure_refinement 'ShelXL (Sheldrick, 2015)'
_computing_structure_solution 'ShelXS (Sheldrick, 2008)'
_diffrn_ambient_environment air
_diffrn_ambient_temperature 100(2)
_diffrn_detector 'CCD plate'
_diffrn_detector_area_resol_mean 5.2195
_diffrn_detector_type Atlas
_diffrn_measured_fraction_theta_full 1.000
_diffrn_measured_fraction_theta_max 0.993
_diffrn_measurement_details
;
#__ type_ start__ end____ width___ exp.time_
  1 omega  -42.00   92.00   1.0000    3.9350
omega____ theta____ kappa____ phi______ frames
    -        0.0000   57.0000 -180.0000 134

#__ type_ start__ end____ width___ exp.time_
  2 omega    1.00   51.00   1.0000    3.9350
omega____ theta____ kappa____ phi______ frames
    -        0.0000  -99.0000 -120.0000 50

#__ type_ start__ end____ width___ exp.time_
  3 omega -151.00  -80.00   1.0000   15.7350
omega____ theta____ kappa____ phi______ frames
    -      -55.2002  -94.0000  120.0000 71

#__ type_ start__ end____ width___ exp.time_
  4 omega  -48.00   37.00   1.0000   15.7350
omega____ theta____ kappa____ phi______ frames
    -      -55.2002   30.0000    0.0000 85

#__ type_ start__ end____ width___ exp.time_
  5 omega -151.00  -80.00   1.0000   15.7350
omega____ theta____ kappa____ phi______ frames
    -      -55.2002  -94.0000   90.0000 71

#__ type_ start__ end____ width___ exp.time_
  6 omega  -96.00   -2.00   1.0000   15.7350
omega____ theta____ kappa____ phi______ frames
    -      -55.2002  125.0000   90.0000 94

#__ type_ start__ end____ width___ exp.time_
  7 omega -151.00  -80.00   1.0000   15.7350
omega____ theta____ kappa____ phi______ frames
    -      -55.2002  -94.0000  -60.0000 71

#__ type_ start__ end____ width___ exp.time_
  8 omega   94.00  146.00   1.0000   15.7350
omega____ theta____ kappa____ phi______ frames
    -       55.2002  125.0000  -60.0000 52

#__ type_ start__ end____ width___ exp.time_
  9 omega   19.00  116.00   1.0000   15.7350
omega____ theta____ kappa____ phi______ frames
    -      110.4004 -111.0000  120.0000 97

#__ type_ start__ end____ width___ exp.time_
 10 omega   18.00   93.00   1.0000   15.7350
omega____ theta____ kappa____ phi______ frames
    -      110.4004  -25.0000  -30.0000 75

#__ type_ start__ end____ width___ exp.time_
 11 omega   18.00   93.00   1.0000   15.7350
omega____ theta____ kappa____ phi______ frames
    -      110.4004  -25.0000   90.0000 75

#__ type_ start__ end____ width___ exp.time_
 12 omega  100.00  178.00   1.0000   15.7350
omega____ theta____ kappa____ phi______ frames
    -      110.4004  111.0000  150.0000 78

#__ type_ start__ end____ width___ exp.time_
 13 omega  100.00  178.00   1.0000   15.7350
omega____ theta____ kappa____ phi______ frames
    -      110.4004  111.0000 -180.0000 78

#__ type_ start__ end____ width___ exp.time_
 14 omega   63.00  178.00   1.0000   15.7350
omega____ theta____ kappa____ phi______ frames
    -      110.4004   37.0000  -90.0000 115

#__ type_ start__ end____ width___ exp.time_
 15 omega   20.00   92.00   1.0000   15.7350
omega____ theta____ kappa____ phi______ frames
    -      110.4004  -37.0000  134.0000 72

#__ type_ start__ end____ width___ exp.time_
 16 omega   63.00  178.00   1.0000   15.7350
omega____ theta____ kappa____ phi______ frames
    -      110.4004   37.0000    0.0000 115

#__ type_ start__ end____ width___ exp.time_
 17 omega -101.00  -35.00   1.0000    3.9350
omega____ theta____ kappa____ phi______ frames
    -        0.0000 -178.0000 -120.0000 66

#__ type_ start__ end____ width___ exp.time_
 18 omega    1.00   51.00   1.0000    3.9350
omega____ theta____ kappa____ phi______ frames
    -        0.0000  -99.0000 -150.0000 50

#__ type_ start__ end____ width___ exp.time_
 19 omega -150.00   48.00   1.0000   15.7350
omega____ theta____ kappa____ phi______ frames
    -      -55.2002  -15.0000 -150.0000 198

#__ type_ start__ end____ width___ exp.time_
 20 omega   10.00   36.00   1.0000   15.7350
omega____ theta____ kappa____ phi______ frames
    -       55.2002   85.0000 -141.4200 26

#__ type_ start__ end____ width___ exp.time_
 21 omega   11.00   45.00   1.0000   15.7350
omega____ theta____ kappa____ phi______ frames
    -       55.2002   82.0000  150.8976 34

#__ type_ start__ end____ width___ exp.time_
 22 omega   11.00   40.00   1.0000   15.7350
omega____ theta____ kappa____ phi______ frames
    -       55.2002   83.0000  -26.8208 29

#__ type_ start__ end____ width___ exp.time_
 23 omega   10.00   36.00   1.0000   15.7350
omega____ theta____ kappa____ phi______ frames
    -       55.2002   85.0000  -65.2487 26

#__ type_ start__ end____ width___ exp.time_
 24 omega   11.00   45.00   1.0000   15.7350
omega____ theta____ kappa____ phi______ frames
    -       55.2002   82.0000   59.4212 34

#__ type_ start__ end____ width___ exp.time_
 25 omega   67.00  178.00   1.0000   15.7350
omega____ theta____ kappa____ phi______ frames
    -      110.4004   77.0000 -180.0000 111

#__ type_ start__ end____ width___ exp.time_
 26 omega   19.00  104.00   1.0000   15.7350
omega____ theta____ kappa____ phi______ frames
    -      110.4004  -50.0000   90.0000 85

#__ type_ start__ end____ width___ exp.time_
 27 omega   67.00  178.00   1.0000   15.7350
omega____ theta____ kappa____ phi______ frames
    -      110.4004   63.0000   53.3625 111

#__ type_ start__ end____ width___ exp.time_
 28 omega   67.00  178.00   1.0000   15.7350
omega____ theta____ kappa____ phi______ frames
    -      110.4004   63.0000  150.0000 111

#__ type_ start__ end____ width___ exp.time_
 29 omega  100.00  178.00   1.0000   15.7350
omega____ theta____ kappa____ phi______ frames
    -      110.4004  111.0000   30.0000 78

#__ type_ start__ end____ width___ exp.time_
 30 omega   19.00  110.00   1.0000   15.7350
omega____ theta____ kappa____ phi______ frames
    -      110.4004 -111.0000    0.0000 91

#__ type_ start__ end____ width___ exp.time_
 31 omega   67.00  178.00   1.0000   15.7350
omega____ theta____ kappa____ phi______ frames
    -      110.4004   77.0000   90.0000 111
;
_diffrn_measurement_device 'four-circle diffractometer'
_diffrn_measurement_device_type 'SuperNova, Dual, Cu at zero, Atlas'
_diffrn_measurement_method '\w scans'
_diffrn_orient_matrix_UB_11 -0.0367409000
_diffrn_orient_matrix_UB_12 0.0841623000
_diffrn_orient_matrix_UB_13 -0.0537740000
_diffrn_orient_matrix_UB_21 -0.0653215000
_diffrn_orient_matrix_UB_22 0.0534234000
_diffrn_orient_matrix_UB_23 0.0284955000
_diffrn_orient_matrix_UB_31 0.0352891000
_diffrn_orient_matrix_UB_32 0.1863275000
_diffrn_orient_matrix_UB_33 0.0160414000
_diffrn_radiation_monochromator mirror
_diffrn_radiation_probe x-ray
_diffrn_radiation_type CuK\a
_diffrn_radiation_wavelength 1.54184
_diffrn_reflns_av_R_equivalents 0.0303
_diffrn_reflns_av_unetI/netI 0.0208
_diffrn_reflns_Laue_measured_fraction_full 1.000
_diffrn_reflns_Laue_measured_fraction_max 0.993
_diffrn_reflns_limit_h_max 22
_diffrn_reflns_limit_h_min -22
_diffrn_reflns_limit_k_max 8
_diffrn_reflns_limit_k_min -8
_diffrn_reflns_limit_l_max 30
_diffrn_reflns_limit_l_min -30
_diffrn_reflns_number 16123
_diffrn_reflns_point_group_measured_fraction_full 1.000
_diffrn_reflns_point_group_measured_fraction_max 0.993
_diffrn_reflns_theta_full 67.684
_diffrn_reflns_theta_max 71.354
_diffrn_reflns_theta_min 3.611
_diffrn_source 'sealed X-ray tube'
_diffrn_source_type 'SuperNova (Cu) X-ray Source'
_exptl_absorpt_coefficient_mu 8.498
_exptl_absorpt_correction_T_max 0.767
_exptl_absorpt_correction_T_min 0.471
_exptl_absorpt_correction_type analytical
_exptl_absorpt_process_details
;
CrysAlisPro, Agilent Technologies,
Version 1.171.37.33 (release 27-03-2014 CrysAlis171 .NET)
(compiled Mar 27 2014,17:12:48)
Analytical numeric absorption correction using a multifaceted crystal
			model based on expressions derived by R.C. Clark & J.S. Reid.
(Clark, R. C. & Reid, J. S. (1995). Acta Cryst. A51, 887-897)
Empirical absorption correction using spherical harmonics,
 implemented in SCALE3 ABSPACK scaling algorithm.
;
_exptl_crystal_colour 'clear light yellow'
_exptl_crystal_colour_lustre clear
_exptl_crystal_colour_modifier light
_exptl_crystal_colour_primary yellow
_exptl_crystal_density_diffrn 1.525
_exptl_crystal_description block
_exptl_crystal_F_000 1600
_exptl_crystal_size_max 0.1389
_exptl_crystal_size_mid 0.08
_exptl_crystal_size_min 0.0356
_refine_diff_density_max 0.296
_refine_diff_density_min -0.314
_refine_diff_density_rms 0.048
_refine_ls_extinction_method none
_refine_ls_goodness_of_fit_ref 1.040
_refine_ls_hydrogen_treatment mixed
_refine_ls_matrix_type full
_refine_ls_number_parameters 262
_refine_ls_number_reflns 3233
_refine_ls_number_restraints 5
_refine_ls_restrained_S_all 1.040
_refine_ls_R_factor_all 0.0286
_refine_ls_R_factor_gt 0.0261
_refine_ls_shift/su_max 0.000
_refine_ls_shift/su_mean 0.000
_refine_ls_structure_factor_coef Fsqd
_refine_ls_weighting_details 'w=1/[\s^2^(Fo^2^)+(0.0265P)^2^+4.5891P] where P=(Fo^2^+2Fc^2^)/3'
_refine_ls_weighting_scheme calc
_refine_ls_wR_factor_gt 0.0608
_refine_ls_wR_factor_ref 0.0623
_reflns_Friedel_coverage 0.000
_reflns_number_gt 3049
_reflns_number_total 3233
_reflns_threshold_expression 'I > 2\s(I)'
_cod_data_source_file d1dt03553c2.cif
_cod_data_source_block 2016_03_09_sp_dp117_n
_cod_original_cell_volume 3347.36(7)
_cod_database_code 7708817
_shelx_shelxl_version_number 2014/7
_chemical_oxdiff_formula 'C18 H20 N2 O2 S Fe'
_shelx_space_group_comment
;
The symmetry employed for this shelxl refinement is uniquely defined
by the following loop, which should always be used as a source of
symmetry information in preference to the above space-group names.
They are only intended as comments.
;
_reflns_odcompleteness_completeness 99.97
_reflns_odcompleteness_iscentric 1
_reflns_odcompleteness_theta 66.97
_olex2_refinement_description
;
1. Fixed Uiso
 At 1.2 times of:
  All C(H) groups, All C(H,H) groups
2. Restrained distances
 N1-H1
 0.88 with sigma of 0.02
 N2-H2
 0.88 with sigma of 0.02
 C18-H18A \\sim C18-H18E
 with sigma of 0.02
 C18-H18B \\sim C18-H18D
 with sigma of 0.02
 C18-H18C \\sim C18-H18F
 with sigma of 0.02
3. Others
 Sof(H18D)=Sof(H18E)=Sof(H18F)=1-FVAR(1)
 Sof(H18A)=Sof(H18B)=Sof(H18C)=FVAR(1)
4.a Ternary CH refined with riding coordinates:
 C2(H2A)
4.b Secondary CH2 refined with riding coordinates:
 C16(H16A,H16B)
4.c Aromatic/amide H refined with riding coordinates:
 C8(H8), C6(H6), C10(H10), C14(H14), C7(H7), C11(H11), C9(H9), C12(H12),
 C13(H13)
;
_olex2_date_sample_data_collection 1457518857.48
_olex2_submission_special_instructions 'No special instructions were received'

loop_
_space_group_symop_operation_xyz
'x, y, z'
'-x, y, -z+1/2'
'x+1/2, y+1/2, z'
'-x+1/2, y+1/2, -z+1/2'
'-x, -y, -z'
'x, -y, z-1/2'
'-x+1/2, -y+1/2, -z'
'x+1/2, -y+1/2, z-1/2'

loop_
_atom_site_label
_atom_site_type_symbol
_atom_site_fract_x
_atom_site_fract_y
_atom_site_fract_z
_atom_site_U_iso_or_equiv
_atom_site_adp_type
_atom_site_occupancy
_atom_site_site_symmetry_order
_atom_site_calc_flag
_atom_site_refinement_flags_posn
_atom_site_refinement_flags_adp
_atom_site_refinement_flags_occupancy
_atom_site_disorder_assembly
_atom_site_disorder_group
Fe1 Fe 0.12571(2) 0.92022(4) 0.18892(2) 0.01509(8) Uani 1 1 d . . . . .
S1 S 0.06335(2) 0.24731(6) 0.01283(2) 0.01742(10) Uani 1 1 d . . . . .
O2 O 0.24991(6) 1.01047(17) 0.06111(5) 0.0193(3) Uani 1 1 d . . . . .
O1 O 0.33053(6) 0.81842(16) 0.10611(5) 0.0195(3) Uani 1 1 d . . . . .
N1 N 0.09819(8) 0.59820(19) 0.03382(6) 0.0153(3) Uani 1 1 d D . . . .
N2 N 0.18653(7) 0.3874(2) 0.05903(6) 0.0149(3) Uani 1 1 d D . . . .
C4 C 0.23880(9) 0.5234(2) 0.07018(6) 0.0147(3) Uani 1 1 d . . . . .
C1 C 0.11730(9) 0.4224(2) 0.03679(6) 0.0143(3) Uani 1 1 d . . . . .
C5 C 0.10754(9) 0.7544(2) 0.12113(7) 0.0145(3) Uani 1 1 d . . . . .
C8 C 0.02621(9) 0.8033(2) 0.18227(7) 0.0203(4) Uani 1 1 d . . . . .
H8 H -0.0139 0.8473 0.1983 0.024 Uiso 1 1 calc R . . . .
C2 C 0.13756(8) 0.7436(2) 0.06722(6) 0.0135(3) Uani 1 1 d . . . . .
H2A H 0.1290 0.8635 0.0478 0.016 Uiso 1 1 calc R . . . .
C15 C 0.26607(9) 0.8581(2) 0.07863(6) 0.0149(3) Uani 1 1 d . . . . .
C3 C 0.21711(8) 0.6999(2) 0.07268(6) 0.0142(3) Uani 1 1 d . . . . .
C6 C 0.13004(9) 0.6489(2) 0.16920(7) 0.0169(3) Uani 1 1 d . . . . .
H6 H 0.1713 0.5723 0.1750 0.020 Uiso 1 1 calc R . . . .
C10 C 0.20313(10) 1.1120(2) 0.17943(7) 0.0225(4) Uani 1 1 d . . . . .
H10 H 0.2280 1.1274 0.1486 0.027 Uiso 1 1 calc R . . . .
C14 C 0.13834(11) 1.1971(3) 0.18718(10) 0.0355(5) Uani 1 1 d . . . . .
H14 H 0.1115 1.2783 0.1623 0.043 Uiso 1 1 calc R . . . .
C18 C 0.31388(9) 0.4498(3) 0.07521(8) 0.0189(4) Uani 1 1 d D . . . .
C17 C 0.45524(10) 0.8716(3) 0.12870(9) 0.0257(4) Uani 1 1 d . . . . .
C7 C 0.07961(10) 0.6791(2) 0.20676(7) 0.0199(4) Uani 1 1 d . . . . .
H7 H 0.0813 0.6257 0.2420 0.024 Uiso 1 1 calc R . . . .
C11 C 0.22537(11) 1.0002(3) 0.22482(8) 0.0311(5) Uani 1 1 d . . . . .
H11 H 0.2673 0.9257 0.2300 0.037 Uiso 1 1 calc R . . . .
C9 C 0.04355(9) 0.8499(2) 0.12955(7) 0.0168(3) Uani 1 1 d . . . . .
H9 H 0.0170 0.9307 0.1043 0.020 Uiso 1 1 calc R . . . .
C16 C 0.38430(9) 0.9634(2) 0.11188(8) 0.0198(4) Uani 1 1 d . . . . .
H16A H 0.3739 1.0529 0.1400 0.024 Uiso 1 1 calc R . . . .
H16B H 0.3847 1.0289 0.0768 0.024 Uiso 1 1 calc R . . . .
C12 C 0.17343(16) 1.0194(4) 0.26144(8) 0.0518(8) Uani 1 1 d . . . . .
H12 H 0.1744 0.9603 0.2958 0.062 Uiso 1 1 calc R . . . .
C13 C 0.12000(14) 1.1424(4) 0.23756(12) 0.0519(8) Uani 1 1 d . . . . .
H13 H 0.0788 1.1809 0.2532 0.062 Uiso 1 1 calc R . . . .
H2 H 0.2007(10) 0.278(2) 0.0587(8) 0.018(5) Uiso 1 1 d D . . . .
H1 H 0.0545(9) 0.624(3) 0.0201(8) 0.026(6) Uiso 1 1 d D . . . .
H17A H 0.4911(13) 0.962(3) 0.1327(9) 0.035(6) Uiso 1 1 d . . . . .
H17B H 0.4654(13) 0.781(4) 0.1005(10) 0.041(7) Uiso 1 1 d . . . . .
H17C H 0.4558(13) 0.811(4) 0.1643(10) 0.045(7) Uiso 1 1 d . . . . .
H18A H 0.3426(17) 0.521(5) 0.0526(15) 0.022(11) Uiso 0.65(5) 1 d D . P A 1
H18B H 0.3388(17) 0.468(5) 0.1114(12) 0.013(9) Uiso 0.65(5) 1 d D . P A 1
H18C H 0.3144(18) 0.326(4) 0.0659(17) 0.026(11) Uiso 0.65(5) 1 d D . P A 1
H18D H 0.321(4) 0.364(9) 0.105(2) 0.03(2) Uiso 0.35(5) 1 d D . P A 2
H18E H 0.353(3) 0.538(7) 0.085(3) 0.021(19) Uiso 0.35(5) 1 d D . P A 2
H18F H 0.323(3) 0.387(9) 0.0439(18) 0.012(17) Uiso 0.35(5) 1 d D . P A 2

loop_
_atom_site_aniso_label
_atom_site_aniso_U_11
_atom_site_aniso_U_22
_atom_site_aniso_U_33
_atom_site_aniso_U_23
_atom_site_aniso_U_13
_atom_site_aniso_U_12
Fe1 0.01677(14) 0.01201(14) 0.01636(13) -0.00248(10) 0.00168(10) -0.00086(10)
S1 0.0135(2) 0.0134(2) 0.0246(2) -0.00358(16) -0.00031(15) 0.00023(15)
O2 0.0176(6) 0.0123(6) 0.0276(6) 0.0020(5) 0.0020(5) 0.0015(5)
O1 0.0128(6) 0.0142(6) 0.0300(6) 0.0033(5) -0.0028(5) -0.0029(5)
N1 0.0116(7) 0.0142(7) 0.0190(7) -0.0029(6) -0.0023(5) 0.0015(6)
N2 0.0136(7) 0.0094(7) 0.0212(7) -0.0002(6) 0.0006(5) 0.0019(5)
C4 0.0130(8) 0.0148(8) 0.0162(7) 0.0003(6) 0.0018(6) -0.0009(6)
C1 0.0125(8) 0.0162(8) 0.0143(7) -0.0005(6) 0.0027(6) 0.0007(6)
C5 0.0125(8) 0.0123(8) 0.0183(8) -0.0018(6) 0.0002(6) -0.0013(6)
C8 0.0173(9) 0.0200(9) 0.0246(8) -0.0043(7) 0.0066(7) -0.0030(7)
C2 0.0125(8) 0.0102(8) 0.0173(7) -0.0016(6) 0.0003(6) 0.0016(6)
C15 0.0138(8) 0.0144(8) 0.0170(7) -0.0014(7) 0.0035(6) 0.0011(6)
C3 0.0114(8) 0.0142(8) 0.0168(7) 0.0001(6) 0.0008(6) 0.0005(6)
C6 0.0187(9) 0.0105(8) 0.0210(8) 0.0000(7) 0.0006(7) 0.0004(6)
C10 0.0261(10) 0.0174(9) 0.0235(9) -0.0047(7) 0.0019(7) -0.0082(7)
C14 0.0277(11) 0.0126(9) 0.0634(15) -0.0076(9) -0.0049(10) -0.0022(8)
C18 0.0126(8) 0.0140(9) 0.0298(10) -0.0029(8) 0.0017(7) 0.0019(7)
C17 0.0142(9) 0.0239(10) 0.0382(11) 0.0002(9) 0.0007(8) -0.0033(8)
C7 0.0243(9) 0.0154(8) 0.0203(8) 0.0004(7) 0.0046(7) -0.0044(7)
C11 0.0270(10) 0.0236(10) 0.0375(11) 0.0000(9) -0.0156(8) -0.0055(8)
C9 0.0140(8) 0.0152(8) 0.0205(8) -0.0030(7) 0.0001(6) -0.0001(6)
C16 0.0155(8) 0.0150(8) 0.0285(9) -0.0016(7) 0.0017(7) -0.0047(7)
C12 0.083(2) 0.0558(16) 0.0152(9) -0.0065(10) 0.0013(11) -0.0481(16)
C13 0.0443(14) 0.0452(15) 0.0722(18) -0.0436(14) 0.0309(13) -0.0210(12)

loop_
_atom_type_symbol
_atom_type_description
_atom_type_scat_dispersion_real
_atom_type_scat_dispersion_imag
_atom_type_scat_source
C C 0.0181 0.0091 'International Tables Vol C Tables 4.2.6.8 and 6.1.1.4'
H H 0.0000 0.0000 'International Tables Vol C Tables 4.2.6.8 and 6.1.1.4'
Fe Fe -1.1336 3.1974 'International Tables Vol C Tables 4.2.6.8 and 6.1.1.4'
N N 0.0311 0.0180 'International Tables Vol C Tables 4.2.6.8 and 6.1.1.4'
O O 0.0492 0.0322 'International Tables Vol C Tables 4.2.6.8 and 6.1.1.4'
S S 0.3331 0.5567 'International Tables Vol C Tables 4.2.6.8 and 6.1.1.4'

loop_
_exptl_crystal_face_index_h
_exptl_crystal_face_index_k
_exptl_crystal_face_index_l
_exptl_crystal_face_perp_dist
_exptl_oxdiff_crystal_face_indexfrac_h
_exptl_oxdiff_crystal_face_indexfrac_k
_exptl_oxdiff_crystal_face_indexfrac_l
_exptl_oxdiff_crystal_face_x
_exptl_oxdiff_crystal_face_y
_exptl_oxdiff_crystal_face_z
2 0 15 0.0104 1.8426 -0.0223 15.3893 -0.8971 0.3170 0.3077
-2 0 -15 0.0228 -2.0442 -0.1772 -15.3018 0.8830 -0.3120 -0.3506
0 5 5 0.0667 -0.3904 4.5240 4.7167 0.1415 0.4016 0.9048
-12 -1 2 0.0374 -12.1042 -0.5139 2.0571 0.2909 0.8218 -0.4899
3 -4 -5 0.0525 3.3180 -4.3444 -5.1577 -0.2102 -0.5958 -0.7751
12 1 -2 0.0346 12.0337 0.7189 -1.8321 -0.2831 -0.7999 0.5292
3 4 -10 0.0581 3.0000 4.0000 -9.9999 0.7642 -0.2672 0.6908
-4 -4 6 0.0600 -4.0000 -4.0000 5.9998 -0.5123 0.2186 -0.7902

loop_
_geom_angle_atom_site_label_1
_geom_angle_atom_site_label_2
_geom_angle_atom_site_label_3
_geom_angle
_geom_angle_site_symmetry_1
_geom_angle_site_symmetry_3
_geom_angle_publ_flag
C8 Fe1 C5 68.64(7) . . ?
C8 Fe1 C6 68.91(7) . . ?
C8 Fe1 C10 158.44(8) . . ?
C8 Fe1 C11 158.26(8) . . ?
C8 Fe1 C9 40.75(7) . . ?
C6 Fe1 C5 40.88(6) . . ?
C6 Fe1 C10 125.63(7) . . ?
C6 Fe1 C11 108.47(8) . . ?
C6 Fe1 C9 68.68(7) . . ?
C10 Fe1 C5 110.64(7) . . ?
C14 Fe1 C5 125.01(8) . . ?
C14 Fe1 C8 121.41(8) . . ?
C14 Fe1 C6 161.54(9) . . ?
C14 Fe1 C10 40.08(8) . . ?
C14 Fe1 C11 67.92(8) . . ?
C14 Fe1 C9 108.19(8) . . ?
C7 Fe1 C5 68.77(7) . . ?
C7 Fe1 C8 40.98(7) . . ?
C7 Fe1 C6 40.96(7) . . ?
C7 Fe1 C10 160.36(8) . . ?
C7 Fe1 C14 156.50(8) . . ?
C7 Fe1 C11 122.88(8) . . ?
C7 Fe1 C9 68.72(7) . . ?
C11 Fe1 C5 124.41(8) . . ?
C11 Fe1 C10 40.09(8) . . ?
C11 Fe1 C9 160.16(8) . . ?
C9 Fe1 C5 40.65(6) . . ?
C9 Fe1 C10 124.52(7) . . ?
C12 Fe1 C5 159.28(11) . . ?
C12 Fe1 C8 120.95(9) . . ?
C12 Fe1 C6 121.96(10) . . ?
C12 Fe1 C10 67.67(8) . . ?
C12 Fe1 C14 68.00(10) . . ?
C12 Fe1 C7 105.56(8) . . ?
C12 Fe1 C11 40.77(10) . . ?
C12 Fe1 C9 157.71(10) . . ?
C13 Fe1 C5 159.33(11) . . ?
C13 Fe1 C8 105.26(8) . . ?
C13 Fe1 C6 157.25(10) . . ?
C13 Fe1 C10 67.41(9) . . ?
C13 Fe1 C14 40.07(10) . . ?
C13 Fe1 C7 120.38(9) . . ?
C13 Fe1 C11 68.38(10) . . ?
C13 Fe1 C9 122.06(10) . . ?
C13 Fe1 C12 40.84(12) . . ?
C15 O1 C16 117.48(13) . . ?
C1 N1 C2 123.22(14) . . ?
C1 N1 H1 117.9(15) . . ?
C2 N1 H1 116.0(15) . . ?
C4 N2 H2 117.4(14) . . ?
C1 N2 C4 123.55(14) . . ?
C1 N2 H2 117.3(14) . . ?
N2 C4 C18 112.98(15) . . ?
C3 C4 N2 118.47(15) . . ?
C3 C4 C18 128.49(16) . . ?
N1 C1 S1 124.36(13) . . ?
N1 C1 N2 115.92(15) . . ?
N2 C1 S1 119.67(13) . . ?
C2 C5 Fe1 134.84(11) . . ?
C6 C5 Fe1 68.97(9) . . ?
C6 C5 C2 126.75(15) . . ?
C9 C5 Fe1 69.39(9) . . ?
C9 C5 C2 124.76(14) . . ?
C9 C5 C6 107.72(14) . . ?
Fe1 C8 H8 126.3 . . ?
C7 C8 Fe1 69.27(10) . . ?
C7 C8 H8 126.0 . . ?
C9 C8 Fe1 70.01(10) . . ?
C9 C8 H8 126.0 . . ?
C9 C8 C7 107.93(15) . . ?
N1 C2 C5 108.16(13) . . ?
N1 C2 H2A 108.7 . . ?
N1 C2 C3 108.27(13) . . ?
C5 C2 H2A 108.7 . . ?
C5 C2 C3 114.06(13) . . ?
C3 C2 H2A 108.7 . . ?
O2 C15 O1 123.00(15) . . ?
O2 C15 C3 123.89(15) . . ?
O1 C15 C3 113.10(14) . . ?
C4 C3 C2 119.63(15) . . ?
C4 C3 C15 124.26(15) . . ?
C15 C3 C2 116.07(14) . . ?
Fe1 C6 H6 126.2 . . ?
C5 C6 Fe1 70.15(9) . . ?
C5 C6 H6 126.0 . . ?
C7 C6 Fe1 69.19(10) . . ?
C7 C6 C5 107.91(15) . . ?
C7 C6 H6 126.0 . . ?
Fe1 C10 H10 126.9 . . ?
C14 C10 Fe1 69.27(11) . . ?
C14 C10 H10 125.6 . . ?
C14 C10 C11 108.72(19) . . ?
C11 C10 Fe1 69.79(11) . . ?
C11 C10 H10 125.6 . . ?
Fe1 C14 H14 125.4 . . ?
C10 C14 Fe1 70.65(11) . . ?
C10 C14 H14 125.8 . . ?
C13 C14 Fe1 69.74(13) . . ?
C13 C14 C10 108.4(2) . . ?
C13 C14 H14 125.8 . . ?
C4 C18 H18A 110(2) . . ?
C4 C18 H18B 111.4(19) . . ?
C4 C18 H18C 112(2) . . ?
C4 C18 H18D 109(4) . . ?
C4 C18 H18E 117(4) . . ?
C4 C18 H18F 112(3) . . ?
H18A C18 H18B 103(3) . . ?
H18A C18 H18C 111(3) . . ?
H18B C18 H18C 110(3) . . ?
H18D C18 H18E 102(6) . . ?
H18D C18 H18F 107(5) . . ?
H18E C18 H18F 109(5) . . ?
C16 C17 H17A 108.3(15) . . ?
C16 C17 H17B 110.3(14) . . ?
C16 C17 H17C 110.7(14) . . ?
H17A C17 H17B 109.9(19) . . ?
H17A C17 H17C 107(2) . . ?
H17B C17 H17C 110(2) . . ?
Fe1 C7 H7 126.1 . . ?
C8 C7 Fe1 69.75(10) . . ?
C8 C7 C6 108.15(15) . . ?
C8 C7 H7 125.9 . . ?
C6 C7 Fe1 69.85(10) . . ?
C6 C7 H7 125.9 . . ?
Fe1 C11 H11 126.1 . . ?
C10 C11 Fe1 70.12(10) . . ?
C10 C11 H11 126.5 . . ?
C10 C11 C12 107.1(2) . . ?
C12 C11 Fe1 68.91(12) . . ?
C12 C11 H11 126.5 . . ?
Fe1 C9 H9 126.5 . . ?
C5 C9 Fe1 69.97(9) . . ?
C5 C9 H9 125.9 . . ?
C8 C9 Fe1 69.24(10) . . ?
C8 C9 C5 108.29(15) . . ?
C8 C9 H9 125.9 . . ?
O1 C16 C17 106.39(14) . . ?
O1 C16 H16A 110.5 . . ?
O1 C16 H16B 110.5 . . ?
C17 C16 H16A 110.5 . . ?
C17 C16 H16B 110.5 . . ?
H16A C16 H16B 108.6 . . ?
Fe1 C12 H12 125.6 . . ?
C11 C12 Fe1 70.31(11) . . ?
C11 C12 H12 126.1 . . ?
C13 C12 Fe1 69.54(13) . . ?
C13 C12 C11 107.7(2) . . ?
C13 C12 H12 126.1 . . ?
Fe1 C13 H13 125.8 . . ?
C14 C13 Fe1 70.19(12) . . ?
C14 C13 C12 108.1(2) . . ?
C14 C13 H13 126.0 . . ?
C12 C13 Fe1 69.62(13) . . ?
C12 C13 H13 126.0 . . ?

loop_
_geom_bond_atom_site_label_1
_geom_bond_atom_site_label_2
_geom_bond_distance
_geom_bond_site_symmetry_2
_geom_bond_publ_flag
Fe1 C5 2.0569(16) . ?
Fe1 C8 2.0388(17) . ?
Fe1 C6 2.0411(17) . ?
Fe1 C10 2.0510(18) . ?
Fe1 C14 2.033(2) . ?
Fe1 C7 2.0324(18) . ?
Fe1 C11 2.0467(19) . ?
Fe1 C9 2.0491(16) . ?
Fe1 C12 2.028(2) . ?
Fe1 C13 2.027(2) . ?
S1 C1 1.6871(17) . ?
O2 C15 1.216(2) . ?
O1 C15 1.339(2) . ?
O1 C16 1.455(2) . ?
N1 C1 1.330(2) . ?
N1 C2 1.480(2) . ?
N1 H1 0.868(15) . ?
N2 C4 1.397(2) . ?
N2 C1 1.367(2) . ?
N2 H2 0.840(15) . ?
C4 C3 1.353(2) . ?
C4 C18 1.497(2) . ?
C5 C2 1.513(2) . ?
C5 C6 1.431(2) . ?
C5 C9 1.426(2) . ?
C8 H8 0.9500 . ?
C8 C7 1.425(3) . ?
C8 C9 1.423(2) . ?
C2 H2A 1.0000 . ?
C2 C3 1.515(2) . ?
C15 C3 1.470(2) . ?
C6 H6 0.9500 . ?
C6 C7 1.425(2) . ?
C10 H10 0.9500 . ?
C10 C14 1.399(3) . ?
C10 C11 1.405(3) . ?
C14 H14 0.9500 . ?
C14 C13 1.391(4) . ?
C18 H18A 0.98(3) . ?
C18 H18B 0.96(3) . ?
C18 H18C 0.93(3) . ?
C18 H18D 0.96(3) . ?
C18 H18E 0.98(3) . ?
C18 H18F 0.93(3) . ?
C17 C16 1.499(3) . ?
C17 H17A 0.94(2) . ?
C17 H17B 1.00(3) . ?
C17 H17C 0.98(3) . ?
C7 H7 0.9500 . ?
C11 H11 0.9500 . ?
C11 C12 1.420(3) . ?
C9 H9 0.9500 . ?
C16 H16A 0.9900 . ?
C16 H16B 0.9900 . ?
C12 H12 0.9500 . ?
C12 C13 1.415(4) . ?
C13 H13 0.9500 . ?

loop_
_geom_hbond_atom_site_label_D
_geom_hbond_atom_site_label_H
_geom_hbond_atom_site_label_A
_geom_hbond_distance_DH
_geom_hbond_distance_HA
_geom_hbond_distance_DA
_geom_hbond_angle_DHA
_geom_hbond_site_symmetry_A
N2 H2 O2 0.840(15) 2.156(16) 2.9914(19) 173.1(19) 1_545
N1 H1 S1 0.868(15) 2.439(16) 3.2969(15) 170(2) 5_565

loop_
_geom_torsion_atom_site_label_1
_geom_torsion_atom_site_label_2
_geom_torsion_atom_site_label_3
_geom_torsion_atom_site_label_4
_geom_torsion
_geom_torsion_site_symmetry_1
_geom_torsion_site_symmetry_2
_geom_torsion_site_symmetry_3
_geom_torsion_site_symmetry_4
_geom_torsion_publ_flag
Fe1 C5 C2 N1 -176.43(12) . . . . ?
Fe1 C5 C2 C3 63.1(2) . . . . ?
Fe1 C5 C6 C7 59.09(12) . . . . ?
Fe1 C5 C9 C8 -58.81(12) . . . . ?
Fe1 C8 C7 C6 -59.52(12) . . . . ?
Fe1 C8 C9 C5 59.26(12) . . . . ?
Fe1 C6 C7 C8 59.45(12) . . . . ?
Fe1 C10 C14 C13 59.77(14) . . . . ?
Fe1 C10 C11 C12 -59.25(14) . . . . ?
Fe1 C14 C13 C12 59.54(16) . . . . ?
Fe1 C11 C12 C13 -59.72(15) . . . . ?
Fe1 C12 C13 C14 -59.90(15) . . . . ?
O2 C15 C3 C4 151.13(17) . . . . ?
O2 C15 C3 C2 -26.7(2) . . . . ?
O1 C15 C3 C4 -29.7(2) . . . . ?
O1 C15 C3 C2 152.43(14) . . . . ?
N1 C2 C3 C4 -27.8(2) . . . . ?
N1 C2 C3 C15 150.16(14) . . . . ?
N2 C4 C3 C2 4.1(2) . . . . ?
N2 C4 C3 C15 -173.71(14) . . . . ?
C4 N2 C1 S1 167.26(12) . . . . ?
C4 N2 C1 N1 -10.2(2) . . . . ?
C1 N1 C2 C5 -87.06(18) . . . . ?
C1 N1 C2 C3 37.0(2) . . . . ?
C1 N2 C4 C3 17.6(2) . . . . ?
C1 N2 C4 C18 -159.56(15) . . . . ?
C5 C2 C3 C4 92.64(18) . . . . ?
C5 C2 C3 C15 -89.39(17) . . . . ?
C5 C6 C7 Fe1 -59.70(11) . . . . ?
C5 C6 C7 C8 -0.24(19) . . . . ?
C2 N1 C1 S1 163.11(12) . . . . ?
C2 N1 C1 N2 -19.6(2) . . . . ?
C2 C5 C6 Fe1 130.97(16) . . . . ?
C2 C5 C6 C7 -169.93(15) . . . . ?
C2 C5 C9 Fe1 -130.99(16) . . . . ?
C2 C5 C9 C8 170.20(15) . . . . ?
C15 O1 C16 C17 -163.79(15) . . . . ?
C6 C5 C2 N1 87.21(19) . . . . ?
C6 C5 C2 C3 -33.3(2) . . . . ?
C6 C5 C9 Fe1 58.49(11) . . . . ?
C6 C5 C9 C8 -0.32(19) . . . . ?
C10 C14 C13 Fe1 -60.34(14) . . . . ?
C10 C14 C13 C12 -0.8(2) . . . . ?
C10 C11 C12 Fe1 60.02(13) . . . . ?
C10 C11 C12 C13 0.3(2) . . . . ?
C14 C10 C11 Fe1 58.46(13) . . . . ?
C14 C10 C11 C12 -0.8(2) . . . . ?
C18 C4 C3 C2 -179.20(16) . . . . ?
C18 C4 C3 C15 3.0(3) . . . . ?
C7 C8 C9 Fe1 -59.09(12) . . . . ?
C7 C8 C9 C5 0.17(19) . . . . ?
C11 C10 C14 Fe1 -58.78(13) . . . . ?
C11 C10 C14 C13 1.0(2) . . . . ?
C11 C12 C13 Fe1 60.21(15) . . . . ?
C11 C12 C13 C14 0.3(2) . . . . ?
C9 C5 C2 N1 -81.51(19) . . . . ?
C9 C5 C2 C3 157.98(15) . . . . ?
C9 C5 C6 Fe1 -58.75(11) . . . . ?
C9 C5 C6 C7 0.35(19) . . . . ?
C9 C8 C7 Fe1 59.56(12) . . . . ?
C9 C8 C7 C6 0.05(19) . . . . ?
C16 O1 C15 O2 -3.9(2) . . . . ?
C16 O1 C15 C3 176.96(14) . . . . ?
